data_2243562
loop_
_publ_author_name
'Renugadevi, M.'
'Sinthiya, A.'
'Poomani, Kumaradhas'
'Suresh, Suganya'

_publ_section_title
;
 Crystal structure and Hirshfeld surface analysis of 4-aminopyridinium
 thiocyanate--4-aminopyridine (1/1)
;
_journal_coeditor_code YK2137
_journal_issue 9
_journal_name_full 'Acta Crystallographica Section E'
_journal_page_first 1535
_journal_page_last 1538
_journal_paper_doi 10.1107/S2056989020011445
_journal_volume 76
_journal_year 2020
_chemical_formula_iupac 'C5 H7 N2 +, C N S -, C5 H6 N2'
_chemical_formula_moiety 'C5 H7 N2 +, C N S -, C5 H6 N2'
_chemical_formula_sum 'C11 H13 N5 S'
_chemical_formula_weight 247.32
_chemical_name_systematic
;
4-Aminopyridinium thiocyanate--4-aminopyridine (1/1)
;
_space_group_crystal_system monoclinic
_space_group_IT_number 14
_space_group_name_Hall '-P 2yn'
_space_group_name_H-M_alt 'P 1 21/n 1'
_atom_sites_solution_hydrogens geom
_atom_sites_solution_primary direct
_atom_sites_solution_secondary difmap
_audit_creation_method SHELXL-2018/3
_cell_angle_alpha 90
_cell_angle_beta 94.670(8)
_cell_angle_gamma 90
_cell_formula_units_Z 4
_cell_length_a 7.9047(19)
_cell_length_b 12.138(2)
_cell_length_c 13.959(3)
_cell_measurement_reflns_used 15272
_cell_measurement_temperature 293(2)
_cell_measurement_theta_max 28.0
_cell_measurement_theta_min 3.0
_cell_volume 1334.9(5)
_computing_cell_refinement
;
SAINT (Bruker, 2001)
;
_computing_data_collection
;
APEX2 (Bruker, 2005)
;
_computing_data_reduction
;
SAINT (Bruker, 2001)
;
_computing_molecular_graphics
;
Ortep-3 for Windows (Farrugia, 2012)
;
_computing_publication_material
;
WinGX publication routines (Farrugia, 2012)
;
_computing_structure_refinement
;
<i>SHELXL2018/3</i> (Sheldrick, 2015b)
;
_computing_structure_solution
;
<i>SHELXT2018/2</i> (Sheldrick, 2015a)
;
_diffrn_ambient_temperature 293(2)
_diffrn_measured_fraction_theta_full 0.988
_diffrn_measured_fraction_theta_max 0.990
_diffrn_measurement_device_type 'Bruker APEXII CCD'
_diffrn_measurement_method '\f and \w scans'
_diffrn_radiation_type MoK\a
_diffrn_radiation_wavelength 0.71075
_diffrn_reflns_av_R_equivalents 0.0227
_diffrn_reflns_av_unetI/netI 0.0184
_diffrn_reflns_limit_h_max 10
_diffrn_reflns_limit_h_min -10
_diffrn_reflns_limit_k_max 14
_diffrn_reflns_limit_k_min -16
_diffrn_reflns_limit_l_max 18
_diffrn_reflns_limit_l_min -18
_diffrn_reflns_number 15272
_diffrn_reflns_theta_full 25.242
_diffrn_reflns_theta_max 28.289
_diffrn_reflns_theta_min 2.866
_diffrn_source 'fine-focus sealed tube'
_exptl_absorpt_coefficient_mu 0.229
_exptl_absorpt_correction_T_max 0.93
_exptl_absorpt_correction_T_min 0.86
_exptl_absorpt_correction_type multi-scan
_exptl_absorpt_process_details
;
(SADABS; Sheldrick, 2014)
;
_exptl_crystal_colour colourless
_exptl_crystal_density_diffrn 1.231
_exptl_crystal_description needle
_exptl_crystal_F_000 520
_exptl_crystal_size_max 0.697
_exptl_crystal_size_mid 0.438
_exptl_crystal_size_min 0.335
_refine_diff_density_max 0.185
_refine_diff_density_min -0.270
_refine_ls_extinction_method none
_refine_ls_goodness_of_fit_ref 1.031
_refine_ls_hydrogen_treatment constr
_refine_ls_matrix_type full
_refine_ls_number_parameters 154
_refine_ls_number_reflns 3295
_refine_ls_number_restraints 0
_refine_ls_restrained_S_all 1.031
_refine_ls_R_factor_all 0.0671
_refine_ls_R_factor_gt 0.0529
_refine_ls_shift/su_max 0.000
_refine_ls_shift/su_mean 0.000
_refine_ls_structure_factor_coef Fsqd
_refine_ls_weighting_details 'w=1/[\s^2^(Fo^2^)+(0.0676P)^2^+0.2492P] where P=(Fo^2^+2Fc^2^)/3'
_refine_ls_weighting_scheme calc
_refine_ls_wR_factor_gt 0.1387
_refine_ls_wR_factor_ref 0.1483
_reflns_number_gt 2604
_reflns_number_total 3295
_reflns_threshold_expression 'I > 2\s(I)'
_cod_data_source_file yk2137sup1.cif
_cod_data_source_block I
_cod_original_sg_symbol_H-M 'P 21/n'
_cod_database_code 2243562
_shelx_space_group_comment
;
The symmetry employed for this shelxl refinement is uniquely defined
by the following loop, which should always be used as a source of
symmetry information in preference to the above space-group names.
They are only intended as comments.
;

loop_
_space_group_symop_operation_xyz
'x, y, z'
'-x+1/2, y+1/2, -z+1/2'
'-x, -y, -z'
'x-1/2, -y-1/2, z-1/2'

loop_
_atom_site_type_symbol
_atom_site_label
_atom_site_fract_x
_atom_site_fract_y
_atom_site_fract_z
_atom_site_U_iso_or_equiv
_atom_site_adp_type
_atom_site_calc_flag
_atom_site_occupancy
_atom_site_disorder_assembly
_atom_site_disorder_group
S S 0.53196(8) 0.54205(5) 0.81261(6) 0.1064(3) Uani d 1 . .
N N4 0.60108(18) 0.16957(12) 0.60040(9) 0.0665(4) Uani d 1 . .
H H4A 0.680133 0.129475 0.628322 0.080 Uiso calc 1 . .
H H4B 0.548015 0.216341 0.633239 0.080 Uiso calc 1 . .
N N3 0.47226(19) 0.13478(13) 0.31204(9) 0.0692(4) Uani d 1 . .
H H3 0.444115 0.126754 0.251630 0.083 Uiso calc 1 . .
N N2 0.4113(2) 0.11863(13) 0.12028(10) 0.0723(4) Uani d 1 . .
N N1 0.3084(2) 0.15215(13) -0.17439(10) 0.0761(4) Uani d 1 . .
H H1A 0.234378 0.110319 -0.204780 0.091 Uiso calc 1 . .
H H1B 0.360945 0.201212 -0.205073 0.091 Uiso calc 1 . .
C C10 0.56072(18) 0.15921(12) 0.50609(10) 0.0513(3) Uani d 1 . .
C C1 0.34225(19) 0.14074(13) -0.07807(10) 0.0568(4) Uani d 1 . .
C C7 0.4312(2) 0.22270(14) 0.45860(11) 0.0620(4) Uani d 1 . .
H H7 0.373318 0.274750 0.492303 0.074 Uiso calc 1 . .
C C9 0.6444(2) 0.08397(13) 0.45041(11) 0.0599(4) Uani d 1 . .
H H9 0.731830 0.040635 0.478561 0.072 Uiso calc 1 . .
N N5 0.4673(3) 0.34464(16) 0.72012(13) 0.0982(6) Uani d 1 . .
C C8 0.5971(2) 0.07464(15) 0.35512(12) 0.0649(4) Uani d 1 . .
H H8 0.653756 0.024592 0.318724 0.078 Uiso calc 1 . .
C C2 0.2604(2) 0.06267(13) -0.02580(12) 0.0650(4) Uani d 1 . .
H H2 0.180504 0.015765 -0.056717 0.078 Uiso calc 1 . .
C C11 0.4971(2) 0.42600(16) 0.75820(12) 0.0656(4) Uani d 1 . .
C C4 0.4626(2) 0.20694(14) -0.02711(12) 0.0638(4) Uani d 1 . .
H H4 0.521971 0.260152 -0.058647 0.077 Uiso calc 1 . .
C C3 0.2976(2) 0.05505(15) 0.07087(12) 0.0713(5) Uani d 1 . .
H H3A 0.240361 0.002503 0.104414 0.086 Uiso calc 1 . .
C C6 0.3912(2) 0.20756(16) 0.36331(13) 0.0718(5) Uani d 1 . .
H H6 0.304243 0.249325 0.332609 0.086 Uiso calc 1 . .
C C5 0.4917(2) 0.19239(16) 0.06949(13) 0.0712(5) Uani d 1 . .
H H5 0.573045 0.236775 0.102281 0.085 Uiso calc 1 . .

loop_
_atom_site_aniso_label
_atom_site_aniso_U_11
_atom_site_aniso_U_22
_atom_site_aniso_U_33
_atom_site_aniso_U_12
_atom_site_aniso_U_13
_atom_site_aniso_U_23
S 0.0858(4) 0.0832(4) 0.1442(6) -0.0020(3) -0.0260(4) -0.0304(3)
N4 0.0740(9) 0.0703(8) 0.0540(7) 0.0003(7) -0.0030(6) -0.0093(6)
N3 0.0759(9) 0.0846(10) 0.0466(7) -0.0138(8) 0.0026(6) -0.0061(6)
N2 0.0837(10) 0.0825(10) 0.0502(7) 0.0200(8) 0.0031(7) -0.0076(7)
N1 0.0919(10) 0.0808(10) 0.0546(8) -0.0061(8) -0.0003(7) -0.0010(7)
C10 0.0518(7) 0.0510(7) 0.0513(7) -0.0127(6) 0.0052(6) -0.0041(6)
C1 0.0602(8) 0.0580(8) 0.0524(8) 0.0128(6) 0.0052(6) -0.0065(6)
C7 0.0575(8) 0.0665(9) 0.0620(9) 0.0026(7) 0.0052(7) -0.0096(7)
C9 0.0607(8) 0.0562(8) 0.0629(9) -0.0008(7) 0.0065(7) -0.0045(7)
N5 0.1254(16) 0.0796(12) 0.0945(13) -0.0078(10) 0.0381(11) -0.0197(10)
C8 0.0708(10) 0.0654(9) 0.0606(9) -0.0094(8) 0.0180(7) -0.0126(7)
C2 0.0735(10) 0.0593(9) 0.0618(9) 0.0019(7) 0.0027(7) -0.0071(7)
C11 0.0665(9) 0.0691(10) 0.0618(9) 0.0046(8) 0.0096(7) 0.0052(8)
C4 0.0604(9) 0.0683(9) 0.0630(9) 0.0036(7) 0.0075(7) -0.0066(7)
C3 0.0853(12) 0.0663(10) 0.0635(10) 0.0089(9) 0.0133(9) 0.0021(8)
C6 0.0666(10) 0.0843(12) 0.0631(10) 0.0041(9) -0.0034(7) 0.0008(9)
C5 0.0679(10) 0.0794(11) 0.0648(10) 0.0082(9) -0.0028(8) -0.0180(9)

loop_
_atom_type_symbol
_atom_type_description
_atom_type_scat_dispersion_real
_atom_type_scat_dispersion_imag
_atom_type_scat_source
C C 0.0033 0.0016 'International Tables Vol C Tables 4.2.6.8 and 6.1.1.4'
H H 0.0000 0.0000 'International Tables Vol C Tables 4.2.6.8 and 6.1.1.4'
N N 0.0061 0.0033 'International Tables Vol C Tables 4.2.6.8 and 6.1.1.4'
S S 0.1246 0.1234 'International Tables Vol C Tables 4.2.6.8 and 6.1.1.4'

loop_
_geom_angle_atom_site_label_1
_geom_angle_atom_site_label_2
_geom_angle_atom_site_label_3
_geom_angle_site_symmetry_1
_geom_angle_site_symmetry_3
_geom_angle
_geom_angle_publ_flag
C10 N4 H4A . . 120.0 ?
C10 N4 H4B . . 120.0 ?
H4A N4 H4B . . 120.0 ?
C6 N3 C8 . . 119.47(14) ?
C6 N3 H3 . . 120.3 ?
C8 N3 H3 . . 120.3 ?
C3 N2 C5 . . 116.33(15) ?
C1 N1 H1A . . 120.0 ?
C1 N1 H1B . . 120.0 ?
H1A N1 H1B . . 120.0 ?
N4 C10 C9 . . 121.56(14) ?
N4 C10 C7 . . 121.36(14) ?
C9 C10 C7 . . 117.08(13) ?
N1 C1 C2 . . 121.87(15) ?
N1 C1 C4 . . 121.19(16) ?
C2 C1 C4 . . 116.93(14) ?
C6 C7 C10 . . 119.49(15) ?
C6 C7 H7 . . 120.3 ?
C10 C7 H7 . . 120.3 ?
C8 C9 C10 . . 119.61(15) ?
C8 C9 H9 . . 120.2 ?
C10 C9 H9 . . 120.2 ?
N3 C8 C9 . . 122.14(15) ?
N3 C8 H8 . . 118.9 ?
C9 C8 H8 . . 118.9 ?
C3 C2 C1 . . 119.71(16) ?
C3 C2 H2 . . 120.1 ?
C1 C2 H2 . . 120.1 ?
N5 C11 S . . 177.85(18) ?
C5 C4 C1 . . 118.94(17) ?
C5 C4 H4 . . 120.5 ?
C1 C4 H4 . . 120.5 ?
N2 C3 C2 . . 123.74(17) ?
N2 C3 H3A . . 118.1 ?
C2 C3 H3A . . 118.1 ?
N3 C6 C7 . . 122.20(16) ?
N3 C6 H6 . . 118.9 ?
C7 C6 H6 . . 118.9 ?
N2 C5 C4 . . 124.33(17) ?
N2 C5 H5 . . 117.8 ?
C4 C5 H5 . . 117.8 ?

loop_
_geom_bond_atom_site_label_1
_geom_bond_atom_site_label_2
_geom_bond_site_symmetry_2
_geom_bond_distance
_geom_bond_publ_flag
S C11 . 1.613(2) ?
N4 C10 . 1.3351(19) ?
N4 H4A . 0.8600 ?
N4 H4B . 0.8600 ?
N3 C6 . 1.333(2) ?
N3 C8 . 1.331(2) ?
N3 H3 . 0.8600 ?
N2 C3 . 1.334(2) ?
N2 C5 . 1.335(2) ?
N1 C1 . 1.3565(19) ?
N1 H1A . 0.8600 ?
N1 H1B . 0.8600 ?
C10 C9 . 1.400(2) ?
C10 C7 . 1.404(2) ?
C1 C2 . 1.388(2) ?
C1 C4 . 1.395(2) ?
C7 C6 . 1.354(2) ?
C7 H7 . 0.9300 ?
C9 C8 . 1.357(2) ?
C9 H9 . 0.9300 ?
N5 C11 . 1.137(2) ?
C8 H8 . 0.9300 ?
C2 C3 . 1.361(2) ?
C2 H2 . 0.9300 ?
C4 C5 . 1.361(2) ?
C4 H4 . 0.9300 ?
C3 H3A . 0.9300 ?
C6 H6 . 0.9300 ?
C5 H5 . 0.9300 ?

loop_
_geom_hbond_atom_site_label_D
_geom_hbond_atom_site_label_H
_geom_hbond_atom_site_label_A
_geom_hbond_site_symmetry_A
_geom_hbond_distance_DH
_geom_hbond_distance_HA
_geom_hbond_distance_DA
_geom_hbond_angle_DHA
_geom_hbond_publ_flag
N4 H4A S 2_646 0.86 2.58 3.4222(17) 165 yes
N4 H4B N5 . 0.86 2.10 2.952(2) 168 yes
N3 H3 N2 . 0.86 1.83 2.688(2) 172 yes
N1 H1A S 2_545 0.86 2.62 3.4498(18) 162 yes
N1 H1B N5 1_554 0.86 2.23 3.083(3) 172 yes

loop_
_geom_torsion_atom_site_label_1
_geom_torsion_atom_site_label_2
_geom_torsion_atom_site_label_3
_geom_torsion_atom_site_label_4
_geom_torsion_site_symmetry_1
_geom_torsion_site_symmetry_2
_geom_torsion_site_symmetry_3
_geom_torsion_site_symmetry_4
_geom_torsion
_geom_torsion_publ_flag
N4 C10 C7 C6 . . . . -178.25(15) ?
C9 C10 C7 C6 . . . . 1.2(2) ?
N4 C10 C9 C8 . . . . 178.74(14) ?
C7 C10 C9 C8 . . . . -0.7(2) ?
C6 N3 C8 C9 . . . . 0.6(3) ?
C10 C9 C8 N3 . . . . -0.2(2) ?
N1 C1 C2 C3 . . . . -179.40(15) ?
C4 C1 C2 C3 . . . . 1.1(2) ?
N1 C1 C4 C5 . . . . 179.89(15) ?
C2 C1 C4 C5 . . . . -0.6(2) ?
C5 N2 C3 C2 . . . . -0.5(3) ?
C1 C2 C3 N2 . . . . -0.5(3) ?
C8 N3 C6 C7 . . . . -0.1(3) ?
C10 C7 C6 N3 . . . . -0.8(3) ?
C3 N2 C5 C4 . . . . 1.1(3) ?
C1 C4 C5 N2 . . . . -0.5(3) ?

_cod_database_fobs_code 2243562
